data_8000170
loop_
_publ_author_name
'Nakata, Norio'
'Sekiguchi, Akira'

_publ_section_title
;
 Thia- and Selenasilaboriranes and 1,3,2,4-Dioxasilaboretane from a Stable
 Silaborene
;
_journal_issue 5
_journal_name_full 'Chemistry Letters'
_journal_page_first 662
_journal_paper_doi 10.1246/cl.2007.662
_journal_volume 36
_journal_year 2007
_chemical_formula_moiety 'C27 H60 B N S Si3'
_chemical_formula_sum 'C27 H60 B N S Si3'
_chemical_formula_weight 525.90
_chemical_name_common 'SIBS ring'
_chemical_name_systematic
; 
 SiBS
;
_space_group_IT_number 11
_symmetry_cell_setting monoclinic
_symmetry_Int_Tables_number 11
_symmetry_space_group_name_Hall '-P 2yb'
_symmetry_space_group_name_H-M 'P 1 21/m 1'
_atom_sites_solution_hydrogens geom
_atom_sites_solution_primary direct
_atom_sites_solution_secondary difmap
_audit_creation_method SHELXL-97
_cell_angle_alpha 90.00
_cell_angle_beta 104.666(3)
_cell_angle_gamma 90.00
_cell_formula_units_Z 2
_cell_length_a 8.4940(3)
_cell_length_b 17.5210(11)
_cell_length_c 11.4580(7)
_cell_measurement_temperature 120(2)
_cell_volume 1649.66(16)
_computing_cell_refinement 'HKL scalepack'
_computing_data_collection 'MacScience Xpress'
_computing_data_reduction Denzo
_computing_molecular_graphics ORTEP
_computing_publication_material CIFTAB
_computing_structure_refinement 'SHELXL-97 (Sheldrick, 1997)'
_computing_structure_solution 'SHELXL-97 (Sheldrick, 1997)'
_diffrn_ambient_temperature 120(2)
_diffrn_measured_fraction_theta_full 0.945
_diffrn_measured_fraction_theta_max 0.945
_diffrn_measurement_device_type 'MacScience DIP2030 Image plate'
_diffrn_radiation_monochromator graphite
_diffrn_radiation_source 'rotating anode'
_diffrn_radiation_type MoK\a
_diffrn_radiation_wavelength 0.71070
_diffrn_reflns_av_R_equivalents 0.0000
_diffrn_reflns_av_sigmaI/netI 0.0275
_diffrn_reflns_limit_h_max 9
_diffrn_reflns_limit_h_min 0
_diffrn_reflns_limit_k_max 21
_diffrn_reflns_limit_k_min 0
_diffrn_reflns_limit_l_max 13
_diffrn_reflns_limit_l_min -13
_diffrn_reflns_number 3006
_diffrn_reflns_theta_full 25.50
_diffrn_reflns_theta_max 25.50
_diffrn_reflns_theta_min 2.17
_exptl_absorpt_coefficient_mu 0.223
_exptl_absorpt_correction_T_max 0.9464
_exptl_absorpt_correction_T_min 0.9065
_exptl_absorpt_correction_type none
_exptl_crystal_colour paleyellow
_exptl_crystal_density_diffrn 1.059
_exptl_crystal_density_meas ?
_exptl_crystal_density_method 'not measured'
_exptl_crystal_description prism
_exptl_crystal_F_000 584
_exptl_crystal_size_max 0.45
_exptl_crystal_size_mid 0.25
_exptl_crystal_size_min 0.25
_refine_diff_density_max 0.250
_refine_diff_density_min -0.266
_refine_diff_density_rms 0.053
_refine_ls_extinction_method SHELXL
_refine_ls_goodness_of_fit_ref 1.031
_refine_ls_hydrogen_treatment constr
_refine_ls_matrix_type full
_refine_ls_number_parameters 287
_refine_ls_number_reflns 3006
_refine_ls_number_restraints 1
_refine_ls_restrained_S_all 1.031
_refine_ls_R_factor_all 0.0549
_refine_ls_R_factor_gt 0.0479
_refine_ls_shift/su_max 0.027
_refine_ls_shift/su_mean 0.002
_refine_ls_structure_factor_coef Fsqd
_refine_ls_weighting_details 'calc w=1/[\s^2^(Fo^2^)+(0.0753P)^2^+0.5998P] where P=(Fo^2^+2Fc^2^)/3'
_refine_ls_weighting_scheme calc
_refine_ls_wR_factor_gt 0.1236
_refine_ls_wR_factor_ref 0.1290
_reflns_number_gt 2592
_reflns_number_total 3006
_reflns_threshold_expression >2sigma(I)
_cod_data_source_file 36-662sup1.cif
_cod_data_source_block SiBS
_cod_depositor_comments
;
The following automatic conversions were performed:

'_exptl_crystal_density_meas' value 'not measured' was changed to '?'
- the value is perceived as not measured.

Automatic conversion script
Id: cif_fix_values 3008 2015-01-20 13:52:24Z robertas 
;
_cod_original_sg_symbol_H-M 'P 21/m'
_cod_database_code 8000170

loop_
_symmetry_equiv_pos_as_xyz
'x, y, z'
'-x, y+1/2, -z'
'-x, -y, -z'
'x, -y-1/2, z'

loop_
_atom_site_label
_atom_site_type_symbol
_atom_site_fract_x
_atom_site_fract_y
_atom_site_fract_z
_atom_site_U_iso_or_equiv
_atom_site_adp_type
_atom_site_occupancy
_atom_site_symmetry_multiplicity
_atom_site_calc_flag
_atom_site_refinement_flags
_atom_site_disorder_assembly
_atom_site_disorder_group
Si1 Si 0.31447(8) 0.2500 0.84030(6) 0.03046(19) Uani 1 2 d S . .
S1 S 0.58216(8) 0.2500 0.88419(6) 0.0442(2) Uani 1 2 d S A .
B1 B 0.4738(3) 0.2500 1.0019(3) 0.0342(6) Uani 1 2 d S A .
Si2 Si 0.2414(2) 0.37880(9) 0.77729(18) 0.0349(4) Uani 0.539(4) 1 d P A 3
C1 C 0.3850(5) 0.4382(2) 0.8914(4) 0.0572(12) Uani 0.539(4) 1 d P A 3
H1 H 0.4971 0.4261 0.8900 0.086 Uiso 0.539(4) 1 calc PR A 3
H2 H 0.3698 0.4275 0.9718 0.086 Uiso 0.539(4) 1 calc PR A 3
H3 H 0.3635 0.4924 0.8725 0.086 Uiso 0.539(4) 1 calc PR A 3
C2 C 0.2869(7) 0.4013(3) 0.6237(5) 0.0532(12) Uani 0.539(4) 1 d P A 3
C3 C 0.450(2) 0.3685(9) 0.6245(13) 0.149(7) Uani 0.539(4) 1 d P A 3
H4 H 0.4504 0.3138 0.6429 0.224 Uiso 0.539(4) 1 calc PR A 3
H5 H 0.5341 0.3943 0.6859 0.224 Uiso 0.539(4) 1 calc PR A 3
H6 H 0.4709 0.3757 0.5451 0.224 Uiso 0.539(4) 1 calc PR A 3
C4 C 0.1582(9) 0.3663(4) 0.5157(4) 0.101(2) Uani 0.539(4) 1 d P A 3
H7 H 0.1516 0.3111 0.5274 0.152 Uiso 0.539(4) 1 calc PR A 3
H8 H 0.1902 0.3763 0.4407 0.152 Uiso 0.539(4) 1 calc PR A 3
H9 H 0.0518 0.3896 0.5109 0.152 Uiso 0.539(4) 1 calc PR A 3
C5 C 0.295(2) 0.4858(6) 0.5985(11) 0.079(4) Uani 0.539(4) 1 d P A 3
H10 H 0.1879 0.5089 0.5923 0.119 Uiso 0.539(4) 1 calc PR A 3
H11 H 0.3259 0.4931 0.5226 0.119 Uiso 0.539(4) 1 calc PR A 3
H12 H 0.3757 0.5100 0.6645 0.119 Uiso 0.539(4) 1 calc PR A 3
C6 C 0.0218(6) 0.4015(3) 0.7813(5) 0.0494(11) Uani 0.539(4) 1 d P A 3
C7 C -0.1023(6) 0.3524(4) 0.7001(8) 0.120(3) Uani 0.539(4) 1 d P A 3
H13 H -0.0811 0.2987 0.7231 0.181 Uiso 0.539(4) 1 calc PR A 3
H14 H -0.0964 0.3595 0.6165 0.181 Uiso 0.539(4) 1 calc PR A 3
H15 H -0.2110 0.3666 0.7073 0.181 Uiso 0.539(4) 1 calc PR A 3
C8 C -0.013(2) 0.4847(9) 0.7568(16) 0.103(6) Uani 0.539(4) 1 d P A 3
H16 H 0.0691 0.5152 0.8130 0.154 Uiso 0.539(4) 1 calc PR A 3
H17 H -0.1212 0.4967 0.7678 0.154 Uiso 0.539(4) 1 calc PR A 3
H18 H -0.0103 0.4964 0.6738 0.154 Uiso 0.539(4) 1 calc PR A 3
C9 C 0.0072(17) 0.3844(9) 0.9112(12) 0.099(5) Uani 0.539(4) 1 d P A 3
H19 H 0.0841 0.4165 0.9688 0.149 Uiso 0.539(4) 1 calc PR A 3
H20 H 0.0322 0.3305 0.9301 0.149 Uiso 0.539(4) 1 calc PR A 3
H21 H -0.1039 0.3954 0.9165 0.149 Uiso 0.539(4) 1 calc PR A 3
Si3 Si 0.2011(3) 0.36310(12) 0.7324(2) 0.0441(5) Uani 0.461(4) 1 d P A 4
C10 C 0.0380(11) 0.3353(3) 0.5923(6) 0.121(4) Uani 0.461(4) 1 d P A 4
H22 H 0.0874 0.3057 0.5382 0.181 Uiso 0.461(4) 1 calc PR A 4
H23 H -0.0123 0.3814 0.5508 0.181 Uiso 0.461(4) 1 calc PR A 4
H24 H -0.0451 0.3043 0.6156 0.181 Uiso 0.461(4) 1 calc PR A 4
C11 C 0.3617(11) 0.4195(3) 0.6776(6) 0.0657(18) Uani 0.461(4) 1 d P A 4
C12 C 0.4953(8) 0.4538(4) 0.7793(7) 0.087(2) Uani 0.461(4) 1 d P A 4
H25 H 0.4463 0.4884 0.8275 0.131 Uiso 0.461(4) 1 calc PR A 4
H26 H 0.5720 0.4823 0.7448 0.131 Uiso 0.461(4) 1 calc PR A 4
H27 H 0.5532 0.4128 0.8309 0.131 Uiso 0.461(4) 1 calc PR A 4
C13 C 0.4464(15) 0.3675(5) 0.6058(10) 0.059(2) Uani 0.461(4) 1 d P A 4
H28 H 0.4929 0.3235 0.6553 0.089 Uiso 0.461(4) 1 calc PR A 4
H29 H 0.5334 0.3959 0.5829 0.089 Uiso 0.461(4) 1 calc PR A 4
H30 H 0.3673 0.3499 0.5329 0.089 Uiso 0.461(4) 1 calc PR A 4
C14 C 0.271(3) 0.4872(10) 0.5989(17) 0.124(7) Uani 0.461(4) 1 d P A 4
H31 H 0.2197 0.5198 0.6482 0.186 Uiso 0.461(4) 1 calc PR A 4
H32 H 0.1875 0.4668 0.5307 0.186 Uiso 0.461(4) 1 calc PR A 4
H33 H 0.3495 0.5173 0.5685 0.186 Uiso 0.461(4) 1 calc PR A 4
C15 C 0.0914(8) 0.4193(3) 0.8297(7) 0.0576(16) Uani 0.461(4) 1 d P A 4
C16 C -0.0309(16) 0.3672(8) 0.8671(13) 0.072(4) Uani 0.461(4) 1 d P A 4
H34 H 0.0260 0.3229 0.9104 0.108 Uiso 0.461(4) 1 calc PR A 4
H35 H -0.1121 0.3499 0.7951 0.108 Uiso 0.461(4) 1 calc PR A 4
H36 H -0.0851 0.3952 0.9198 0.108 Uiso 0.461(4) 1 calc PR A 4
C17 C 0.2159(8) 0.4487(3) 0.9476(5) 0.0715(17) Uani 0.461(4) 1 d P A 4
H37 H 0.2936 0.4838 0.9256 0.107 Uiso 0.461(4) 1 calc PR A 4
H38 H 0.2747 0.4052 0.9920 0.107 Uiso 0.461(4) 1 calc PR A 4
H39 H 0.1569 0.4755 0.9986 0.107 Uiso 0.461(4) 1 calc PR A 4
C18 C -0.016(2) 0.4888(11) 0.7640(12) 0.077(6) Uani 0.461(4) 1 d P A 4
H40 H 0.0531 0.5239 0.7320 0.115 Uiso 0.461(4) 1 calc PR A 4
H41 H -0.0627 0.5160 0.8219 0.115 Uiso 0.461(4) 1 calc PR A 4
H42 H -0.1033 0.4695 0.6976 0.115 Uiso 0.461(4) 1 calc PR A 4
N1 N 0.5227(3) 0.2500 1.12774(17) 0.0370(5) Uani 1 2 d S . .
C19 C 0.7043(4) 0.2594(13) 1.1906(3) 0.031(3) Uani 0.50 1 d P A -1
C20 C 0.7365(5) 0.2807(3) 1.3241(3) 0.0523(11) Uani 0.50 1 d P A -1
H43 H 0.8498 0.2658 1.3639 0.063 Uiso 0.50 1 calc PR A -1
H44 H 0.7306 0.3370 1.3292 0.063 Uiso 0.50 1 calc PR A -1
C21 C 0.6314(5) 0.2486(17) 1.3944(3) 0.0683(16) Uani 1 2 d S A -1
H59 H 0.6612 0.2684 1.4781 0.082 Uiso 0.50 1 calc PR A -1
H60 H 0.6382 0.1922 1.3965 0.082 Uiso 0.50 1 calc PR A -1
C22 C 0.4611(6) 0.2752(3) 1.3271(4) 0.073(2) Uani 0.50 1 d P A -1
H45 H 0.3836 0.2616 1.3754 0.087 Uiso 0.50 1 calc PR A -1
H46 H 0.4615 0.3315 1.3198 0.087 Uiso 0.50 1 calc PR A -1
C23 C 0.4021(4) 0.2410(6) 1.2029(3) 0.0413(16) Uani 0.50 1 d PD A -1
C24 C 0.7955(8) 0.3136(4) 1.1317(6) 0.0531(15) Uani 0.50 1 d P A -1
H47 H 0.7757 0.3010 1.0459 0.080 Uiso 0.50 1 calc PR A -1
H48 H 0.9122 0.3096 1.1702 0.080 Uiso 0.50 1 calc PR A -1
H49 H 0.7588 0.3659 1.1404 0.080 Uiso 0.50 1 calc PR A -1
C25 C 0.7737(8) 0.1766(4) 1.1817(6) 0.0474(14) Uani 0.50 1 d P A -1
H50 H 0.7159 0.1400 1.2204 0.071 Uiso 0.50 1 calc PR A -1
H51 H 0.8900 0.1757 1.2224 0.071 Uiso 0.50 1 calc PR A -1
H52 H 0.7585 0.1629 1.0966 0.071 Uiso 0.50 1 calc PR A -1
C26 C 0.2407(5) 0.2797(3) 1.1422(4) 0.0583(13) Uani 0.50 1 d P A -1
H53 H 0.2094 0.2662 1.0564 0.087 Uiso 0.50 1 calc PR A -1
H54 H 0.2531 0.3352 1.1506 0.087 Uiso 0.50 1 calc PR A -1
H55 H 0.1562 0.2625 1.1806 0.087 Uiso 0.50 1 calc PR A -1
C27 C 0.3749(6) 0.1549(3) 1.2105(5) 0.0667(13) Uani 0.50 1 d PD A -1
H56 H 0.4778 0.1302 1.2509 0.100 Uiso 0.50 1 calc PR A -1
H57 H 0.3354 0.1340 1.1290 0.100 Uiso 0.50 1 calc PR A -1
H58 H 0.2942 0.1455 1.2566 0.100 Uiso 0.50 1 calc PR A -1

loop_
_atom_site_aniso_label
_atom_site_aniso_U_11
_atom_site_aniso_U_22
_atom_site_aniso_U_33
_atom_site_aniso_U_23
_atom_site_aniso_U_13
_atom_site_aniso_U_12
Si1 0.0309(4) 0.0328(4) 0.0266(3) 0.000 0.0055(2) 0.000
S1 0.0317(4) 0.0695(5) 0.0331(4) 0.000 0.0113(3) 0.000
B1 0.0315(14) 0.0378(15) 0.0334(14) 0.000 0.0083(11) 0.000
Si2 0.0375(7) 0.0329(7) 0.0319(8) 0.0036(5) 0.0045(6) -0.0032(5)
C1 0.064(3) 0.038(2) 0.058(2) -0.0052(17) -0.0049(19) -0.0116(17)
C2 0.070(3) 0.047(3) 0.047(3) 0.012(2) 0.023(2) 0.005(2)
C3 0.200(14) 0.174(12) 0.117(9) 0.087(8) 0.121(9) 0.059(9)
C4 0.140(6) 0.124(5) 0.039(3) -0.001(3) 0.019(3) -0.043(4)
C5 0.135(9) 0.045(5) 0.072(6) 0.011(4) 0.050(5) 0.002(4)
C6 0.042(3) 0.038(2) 0.064(3) 0.003(2) 0.008(2) 0.0047(19)
C7 0.035(3) 0.128(6) 0.189(8) -0.075(5) 0.011(3) 0.003(3)
C8 0.078(10) 0.048(7) 0.198(14) 0.042(7) 0.064(9) 0.031(6)
C9 0.088(10) 0.137(12) 0.090(8) 0.053(7) 0.054(6) 0.059(7)
Si3 0.0544(10) 0.0339(8) 0.0354(10) 0.0058(7) -0.0048(8) -0.0031(6)
C10 0.178(8) 0.046(3) 0.078(4) 0.008(3) -0.079(5) -0.012(4)
C11 0.114(6) 0.039(3) 0.057(4) 0.005(3) 0.046(4) -0.005(3)
C12 0.081(4) 0.061(3) 0.139(6) -0.032(4) 0.064(4) -0.035(3)
C13 0.096(6) 0.047(4) 0.047(4) 0.004(3) 0.040(4) 0.007(4)
C14 0.143(13) 0.097(10) 0.159(13) 0.099(8) 0.088(10) 0.037(8)
C15 0.048(3) 0.040(3) 0.091(5) 0.021(3) 0.029(3) 0.012(2)
C16 0.041(4) 0.062(5) 0.119(12) 0.044(6) 0.030(6) 0.014(3)
C17 0.101(5) 0.054(3) 0.069(3) -0.018(3) 0.039(3) -0.006(3)
C18 0.106(14) 0.062(9) 0.072(6) 0.029(5) 0.039(7) 0.036(8)
N1 0.0312(11) 0.0529(13) 0.0260(10) 0.000 0.0052(8) 0.000
C19 0.0304(14) 0.023(11) 0.0356(14) -0.0005(17) 0.0015(10) 0.0012(18)
C20 0.050(3) 0.063(2) 0.036(2) -0.0059(16) -0.0045(17) -0.0006(17)
C21 0.057(3) 0.113(4) 0.0297(17) 0.008(14) 0.0014(15) 0.015(14)
C22 0.051(3) 0.126(7) 0.041(2) -0.021(2) 0.0117(17) 0.004(2)
C23 0.0369(15) 0.061(5) 0.0277(13) 0.003(3) 0.0108(11) 0.006(3)
C24 0.036(3) 0.060(4) 0.056(4) 0.008(3) -0.002(3) -0.018(2)
C25 0.042(3) 0.044(3) 0.054(4) 0.003(3) 0.007(3) 0.007(2)
C26 0.038(2) 0.098(4) 0.044(2) 0.0051(19) 0.0183(16) 0.0136(18)
C27 0.058(3) 0.066(3) 0.075(3) 0.008(2) 0.016(2) -0.021(2)

loop_
_atom_type_symbol
_atom_type_description
_atom_type_scat_dispersion_real
_atom_type_scat_dispersion_imag
_atom_type_scat_source
C C 0.0033 0.0016 'International Tables Vol C Tables 4.2.6.8 and 6.1.1.4'
H H 0.0000 0.0000 'International Tables Vol C Tables 4.2.6.8 and 6.1.1.4'
B B 0.0013 0.0007 'International Tables Vol C Tables 4.2.6.8 and 6.1.1.4'
N N 0.0061 0.0033 'International Tables Vol C Tables 4.2.6.8 and 6.1.1.4'
Si Si 0.0817 0.0704 'International Tables Vol C Tables 4.2.6.8 and 6.1.1.4'
S S 0.1246 0.1234 'International Tables Vol C Tables 4.2.6.8 and 6.1.1.4'

loop_
_geom_angle_atom_site_label_1
_geom_angle_atom_site_label_2
_geom_angle_atom_site_label_3
_geom_angle
_geom_angle_site_symmetry_1
_geom_angle_site_symmetry_3
B1 Si1 S1 50.96(8) . .
B1 Si1 Si2 109.96(6) . 4_565
S1 Si1 Si2 104.01(4) . 4_565
B1 Si1 Si2 109.96(6) . .
S1 Si1 Si2 104.01(4) . .
Si2 Si1 Si2 139.86(11) 4_565 .
B1 Si1 Si3 124.45(7) . 4_565
S1 Si1 Si3 111.95(6) . 4_565
Si2 Si1 Si3 14.50(3) 4_565 4_565
Si2 Si1 Si3 125.47(12) . 4_565
B1 Si1 Si3 124.45(7) . .
S1 Si1 Si3 111.95(6) . .
Si2 Si1 Si3 125.47(12) 4_565 .
Si2 Si1 Si3 14.50(3) . .
Si3 Si1 Si3 111.03(14) 4_565 .
B1 S1 Si1 58.73(9) . .
N1 B1 S1 133.9(2) . .
N1 B1 Si1 155.8(2) . .
S1 B1 Si1 70.31(10) . .
C1 Si2 C6 109.6(2) . .
C1 Si2 C2 106.1(3) . .
C6 Si2 C2 113.5(3) . .
C1 Si2 Si1 103.92(15) . .
C6 Si2 Si1 111.51(16) . .
C2 Si2 Si1 111.63(17) . .
C3 C2 C5 107.0(10) . .
C3 C2 C4 108.4(8) . .
C5 C2 C4 106.8(7) . .
C3 C2 Si2 108.3(6) . .
C5 C2 Si2 113.7(5) . .
C4 C2 Si2 112.4(4) . .
C7 C6 C8 111.7(8) . .
C7 C6 C9 105.7(7) . .
C8 C6 C9 107.8(10) . .
C7 C6 Si2 113.8(4) . .
C8 C6 Si2 110.2(7) . .
C9 C6 Si2 107.2(6) . .
C10 Si3 C15 105.6(4) . .
C10 Si3 C11 106.4(4) . .
C15 Si3 C11 114.9(3) . .
C10 Si3 Si1 109.5(2) . .
C15 Si3 Si1 108.5(2) . .
C11 Si3 Si1 111.6(3) . .
C12 C11 C13 106.6(7) . .
C12 C11 C14 107.6(9) . .
C13 C11 C14 111.7(9) . .
C12 C11 Si3 114.0(4) . .
C13 C11 Si3 110.0(5) . .
C14 C11 Si3 107.0(10) . .
C16 C15 C17 108.2(7) . .
C16 C15 C18 104.1(10) . .
C17 C15 C18 109.5(8) . .
C16 C15 Si3 109.0(8) . .
C17 C15 Si3 110.5(4) . .
C18 C15 Si3 115.2(7) . .
B1 N1 C23 121.6(2) . .
B1 N1 C23 121.6(2) . 4_565
C23 N1 C23 12.0(9) . 4_565
B1 N1 C19 119.0(2) . .
C23 N1 C19 119.4(2) . .
C23 N1 C19 118.0(3) 4_565 .
B1 N1 C19 119.0(2) . 4_565
C23 N1 C19 118.0(3) . 4_565
C23 N1 C19 119.4(2) 4_565 4_565
C19 N1 C19 12.3(17) . 4_565
C24 C19 C20 108.4(11) . .
C24 C19 N1 115.6(8) . .
C20 C19 N1 113.5(3) . .
C24 C19 C25 108.1(5) . .
C20 C19 C25 108.3(9) . .
N1 C19 C25 102.6(11) . .
C21 C20 C19 118.6(8) . .
C20 C21 C22 103.8(10) . .
C23 C22 C21 113.6(8) . .
N1 C23 C22 112.8(4) . .
N1 C23 C26 110.8(4) . .
C22 C23 C26 107.4(6) . .
N1 C23 C27 105.7(6) . .
C22 C23 C27 110.8(5) . .
C26 C23 C27 109.4(5) . .

loop_
_geom_bond_atom_site_label_1
_geom_bond_atom_site_label_2
_geom_bond_distance
_geom_bond_site_symmetry_2
Si1 B1 1.998(3) .
Si1 S1 2.2009(9) .
Si1 Si2 2.4026(14) 4_565
Si1 Si2 2.4026(14) .
Si1 Si3 2.4040(18) 4_565
Si1 Si3 2.4040(18) .
S1 B1 1.816(3) .
B1 N1 1.396(3) .
Si2 C1 1.864(4) .
Si2 C6 1.918(6) .
Si2 C2 1.935(5) .
C2 C3 1.495(18) .
C2 C5 1.513(13) .
C2 C4 1.555(8) .
C6 C7 1.491(8) .
C6 C8 1.499(17) .
C6 C9 1.554(15) .
Si3 C10 1.900(6) .
Si3 C15 1.899(7) .
Si3 C11 1.914(7) .
C11 C12 1.529(10) .
C11 C13 1.524(12) .
C11 C14 1.570(19) .
C15 C16 1.523(14) .
C15 C17 1.577(10) .
C15 C18 1.591(17) .
N1 C23 1.504(4) .
N1 C23 1.504(4) 4_565
N1 C19 1.537(4) .
N1 C19 1.537(4) 4_565
C19 C24 1.491(17) .
C19 C20 1.530(8) .
C19 C25 1.58(2) .
C20 C21 1.458(13) .
C21 C22 1.529(10) .
C22 C23 1.509(7) .
C23 C26 1.529(7) .
C23 C27 1.532(10) .
